data_1558442
loop_
_publ_author_name
'Hiltunen, L.'
'Niinisto, L.'
'Kenessey, G.'
'Keseru, G. M.'
'Liptay, G.'

_publ_section_title
;
 Pyridine-Type Complexes of Transition-Metal Halides. V. Preparation,
 Thermal Properties, Infrared Spectra and Crystal Structure of
 Dibromo-bis(2-bromopyridine)cobalt(II)
;
_journal_name_full 'Acta Chemica Scandinavica'
_journal_page_first 456
_journal_page_last 460
_journal_paper_doi 10.3891/acta.chem.scand.48-0456
_journal_volume 48
_journal_year 1994
_chemical_formula_sum 'C10 H8 Br4 Co N2'
_chemical_formula_weight 534.8
_chemical_name_common
;
Dibromo-bis(2-bromopyridine)cobalt(II)
;
_space_group_IT_number 2
_space_group_name_Hall '-P 1'
_space_group_name_H-M_alt 'P -1'
_symmetry_cell_setting triclinic
_symmetry_Int_Tables_number 2
_symmetry_space_group_name_Hall '-P 1'
_symmetry_space_group_name_H-M 'P -1'
_cell_angle_alpha 84.63(1)
_cell_angle_beta 78.26(2)
_cell_angle_gamma 69.69(2)
_cell_formula_units_Z 2
_cell_length_a 8.024(2)
_cell_length_b 8.696(2)
_cell_length_c 11.353(2)
_cell_volume 727.2(3)
_diffrn_ambient_temperature 293
_diffrn_radiation_probe x-ray
_diffrn_radiation_type MoK\a
_diffrn_radiation_wavelength 0.71069
_exptl_absorpt_coefficient_mu 12.05
_exptl_crystal_density_diffrn 2.434
_refine_ls_number_parameters 73
_refine_ls_number_reflns 1514
_refine_ls_R_factor_gt 0.0532
_refine_ls_wR_factor_gt 0.0402
_cod_data_source_file Acta-Chem-Scand-1994-48-456.cif
_cod_data_source_block 1
_cod_database_code 1558442

loop_
_space_group_symop_id
_space_group_symop_operation_xyz
1 x,y,z
2 -x,-y,-z

loop_
_atom_site_label
_atom_site_type_symbol
_atom_site_thermal_displace_type
_atom_site_fract_x
_atom_site_fract_y
_atom_site_fract_z
_atom_site_occupancy
_atom_site_U_iso_or_equiv
_atom_site_calc_flag
_atom_site_refinement_flags
_atom_site_disorder_assembly
_atom_site_disorder_group
Br1 Br Uiso 0.7868(4) -0.9334(2) 0.7935(2) 1.000 0.0637 . . . .
Br2 Br Uiso 0.7429(3) 0.4669(2) 0.6459(2) 1.000 0.0508 . . . .
Br3 Br Uiso 0.2755(3) 0.1306(2) 0.8833(2) 1.000 0.0537 . . . .
Br4 Br Uiso 0.2569(3) 0.4953(2) 0.6671(2) 1.000 0.0496 . . . .
Co Co Uiso 0.4606(4) 0.2618(3) 0.7535(2) 1.000 0.0402 . . . .
N1 N Uiso 0.6324(13) 0.1137(10) 0.6175(9) 1.000 0.0372 . . . .
N2 N Uiso 0.6126(14) 0.3217(12) 0.8542(8) 1.000 0.0323 . . . .
C1 C Uiso 0.6047(13) 0.1644(10) 0.5007(9) 1.000 0.0441 . . . .
C2 C Uiso 0.7037(13) 0.0632(10) 0.4048(9) 1.000 0.0510 . . . .
C3 C Uiso 0.8304(13) -0.0887(10) 0.4257(9) 1.000 0.0503 . . . .
C4 C Uiso 0.8581(13) -0.1394(10) 0.5225(9) 1.000 0.0433 . . . .
C5 C Uiso 0.7579(13) -0.0382(10) 0.6384(9) 1.000 0.0428 . . . .
C6 C Uiso 0.5983(14) 0.2738(12) 0.9755(8) 1.000 0.0446 . . . .
C7 C Uiso 0.6996(14) 0.3127(12) 1.0471(8) 1.000 0.0619 . . . .
C8 C Uiso 0.8152(14) 0.3997(12) 0.9974(8) 1.000 0.0580 . . . .
C9 C Uiso 0.8295(14) 0.4476(12) 0.8762(8) 1.000 0.0516 . . . .
C10 C Uiso 0.7282(14) 0.4086(12) 0.8046(8) 1.000 0.0422 . . . .
H1 H Uiso 0.5067(19) 0.2820(10) 0.4845(9) 1.000 0.1460 . . . .
H2 H Uiso 0.6822(13) 0.1025(10) 0.3144(9) 1.000 0.1460 . . . .
H3 H Uiso 0.9070(13) -0.1670(10) 0.3515(9) 1.000 0.1460 . . . .
H4 H Uiso 0.9562(13) -0.2569(10) 0.5587(9) 1.000 0.1460 . . . .
H6 H Uiso 0.5087(14) 0.2065(12) 1.0139(8) 1.000 0.1507 . . . .
H7 H Uiso 0.6885(14) 0.2756(12) 1.1409(8) 1.000 0.1507 . . . .
H8 H Uiso 0.8937(14) 0.4298(12) 1.0528(8) 1.000 0.1507 . . . .
H9 H Uiso 0.9191(14) 0.5149(12) 0.8378(8) 1.000 0.1507 . . . .

loop_
_atom_type_symbol
_atom_type_description
_atom_type_scat_dispersion_real
_atom_type_scat_dispersion_imag
_atom_type_scat_source
C C 0.0033 0.0016 ' International Tables Vol C Tables 4.2.6.8 and 6.1.1.4'
H H 0.0000 0.0000 ' International Tables Vol C Tables 4.2.6.8 and 6.1.1.4'
Br Br -0.2901 2.4595 ' International Tables Vol C Tables 4.2.6.8 and 6.1.1.4'
Co Co 0.3494 0.9721 ' International Tables Vol C Tables 4.2.6.8 and 6.1.1.4'
N N 0.0061 0.0033 ' International Tables Vol C Tables 4.2.6.8 and 6.1.1.4'

loop_
_geom_angle_atom_site_label_1
_geom_angle_atom_site_label_2
_geom_angle_atom_site_label_3
_geom_angle
_geom_angle_site_symmetry_1
_geom_angle_site_symmetry_2
_geom_angle_site_symmetry_3
_geom_angle_publ_flag
Co Br1 N2 48.0(3) 1_545 . 1_545 yes
Co Br1 C5 77.3(3) 1_545 . 1_545 yes
N2 Br1 C5 122.6(4) 1_545 . 1_545 yes
Br3 Co Br4 105.73(15) . . . yes
Br3 Co N1 112.5(3) . . . yes
Br3 Co N2 108.0(3) . . . yes
Br1 Co Br3 99.74(11) 1_565 . . yes
Br4 Co N1 108.9(3) . . . yes
Br4 Co N2 113.4(3) . . . yes
Br1 Co Br4 154.46(15) 1_565 . . yes
N1 Co N2 108.4(4) . . . yes
Br1 Co N1 61.8(3) 1_565 . . yes
Br1 Co N2 55.0(3) 1_565 . . yes
Co N1 C1 116.5(7) . . . yes
Co N1 C5 123.0(7) . . . yes
C1 N1 C5 120.2(9) . . . yes
Co N2 C6 118.4(8) . . . yes
Co N2 C10 121.7(7) . . . yes
Br1 N2 Co 77.0(3) 1_565 . . yes
C6 N2 C10 119.9(10) . . . yes
Br1 N2 C6 92.7(6) 1_565 . . yes
Br1 N2 C10 100.3(7) 1_565 . . yes
N1 C1 C2 120.0(8) . . . yes
C1 C2 C3 119.9(9) . . . no
C2 C3 C4 123.4(10) . . . no
C3 C4 C5 122.3(9) . . . no
N1 C5 C4 114.4(8) . . . yes
Br1 C5 N1 86.8(6) 1_565 . . yes
Br1 C5 C4 146.0(8) 1_565 . . yes
N2 C6 C7 120.1(10) . . . yes
C6 C7 C8 120.0(8) . . . no
C7 C8 C9 119.9(10) . . . no
C8 C9 C10 120.0(10) . . . no
Br2 C10 N2 118.1(8) . . . yes
Br2 C10 C9 121.8(8) . . . yes
N2 C10 C9 120.1(9) . . . yes
N1 C1 H1 120.2(10) . . . no
C2 C1 H1 119.9(10) . . . no
C1 C2 H2 119.9(9) . . . no
C3 C2 H2 120.2(10) . . . no
C2 C3 H3 119.9(10) . . . no
C4 C3 H3 116.8(10) . . . no
C3 C4 H4 134.4(11) . . . no
C5 C4 H4 103.3(9) . . . no
N2 C6 H6 119.9(11) . . . no
C7 C6 H6 120.1(10) . . . no
C6 C7 H7 120.0(12) . . . no
C8 C7 H7 120.0(12) . . . no
C7 C8 H8 120.0(10) . . . no
C9 C8 H8 120.0(11) . . . no
C8 C9 H9 119.9(11) . . . no
C10 C9 H9 120.1(10) . . . no

loop_
_geom_bond_atom_site_label_1
_geom_bond_atom_site_label_2
_geom_bond_distance
_geom_bond_site_symmetry_1
_geom_bond_site_symmetry_2
_geom_bond_publ_flag
Br1 Co 2.682(4) . 1_545 yes
Br1 N2 2.256(10) . 1_545 yes
Br1 C5 2.144(10) . 1_545 yes
Br2 C10 1.817(9) . . yes
Br3 Co 2.377(4) . . yes
Br4 Co 2.394(3) . . yes
Co N1 2.053(10) . . yes
Co N2 2.046(11) . . yes
N1 C1 1.395(14) . . yes
N1 C5 1.389(12) . . yes
N2 C6 1.395(13) . . yes
N2 C10 1.394(16) . . yes
C1 C2 1.390(13) . . no
C2 C3 1.394(12) . . no
C3 C4 1.180(14) . . no
C4 C5 1.564(13) . . no
C6 C7 1.395(15) . . no
C7 C8 1.395(16) . . no
C8 C9 1.393(13) . . no
C9 C10 1.396(15) . . no
C1 H1 1.079(13) . . no
C2 H2 1.080(14) . . no
C3 H3 1.076(13) . . no
C4 H4 1.152(13) . . no
C6 H6 1.080(16) . . no
C7 H7 1.079(13) . . no
C8 H8 1.080(15) . . no
C9 H9 1.080(16) . . no

loop_
_geom_hbond_atom_site_label_D
_geom_hbond_atom_site_label_H
_geom_hbond_atom_site_label_A
_geom_hbond_distance_DH
_geom_hbond_distance_HA
_geom_hbond_distance_DA
_geom_hbond_angle_DHA
_geom_hbond_site_symmetry_A
_geom_hbond_publ_flag
C1 H1 Br4 1.079(13) 2.864(10) 3.597(9) 125.3(9) . yes
C1 H1 Br2 1.079(13) 2.922(11) 3.939(10) 157.2(9) 2_666 yes
C6 H6 Br3 1.080(16) 2.882(11) 3.597(12) 123.9(8) . yes

loop_
_geom_torsion_atom_site_label_1
_geom_torsion_atom_site_label_2
_geom_torsion_atom_site_label_3
_geom_torsion_atom_site_label_4
_geom_torsion
_geom_torsion_site_symmetry_1
_geom_torsion_site_symmetry_2
_geom_torsion_site_symmetry_3
_geom_torsion_site_symmetry_4
_geom_torsion_publ_flag
Br3 Co N1 C1 115.1(7) . . . . no
Br3 Co N1 C5 -58.1(10) . . . . no
Br4 Co N1 C1 -1.7(9) . . . . no
Br4 Co N1 C5 -174.9(8) . . . . no
N2 Co N1 C1 -125.5(8) . . . . no
N2 Co N1 C5 61.3(10) . . . . no
Br1 Co N1 C1 -155.7(9) 1_565 . . . no
Br1 Co N1 C5 31.1(8) 1_565 . . . no
Br3 Co N2 C6 3.4(9) . . . . no
Br3 Co N2 C10 -176.4(8) . . . . no
Br3 Co N2 Br1 89.4(2) . . . 1_565 no
Br4 Co N2 C6 120.2(7) . . . . no
Br4 Co N2 C10 -59.6(9) . . . . no
Br4 Co N2 Br1 -153.75(18) . . . 1_565 no
N1 Co N2 C6 -118.8(8) . . . . no
N1 Co N2 C10 61.4(9) . . . . no
N1 Co N2 Br1 -32.7(4) . . . 1_565 no
Br1 Co N2 C6 -86.0(8) 1_565 . . . no
Br1 Co N2 C10 94.2(9) 1_565 . . . no
Co N1 C1 C2 -173.8(8) . . . . no
C5 N1 C1 C2 -0.4(16) . . . . no
Co N1 C5 Br1 -34.8(8) . . . 1_565 no
C1 N1 C5 Br1 152.3(9) . . . 1_565 no
Co N1 C5 C4 172.9(7) . . . . no
C1 N1 C5 C4 -0.1(15) . . . . no
Br1 N2 C10 Br2 80.4(8) 1_565 . . . no
Co N2 C10 Br2 -0.6(12) . . . . no
C6 N2 C10 Br2 179.6(8) . . . . no
C6 N2 C10 C9 0.0(15) . . . . no
Br1 N2 C10 C9 -99.2(9) 1_565 . . . no
Co N2 C6 C7 -179.9(8) . . . . no
C10 N2 C6 C7 0.0(15) . . . . no
Br1 N2 C6 C7 103.5(9) 1_565 . . . no
Co N2 C10 C9 179.9(8) . . . . no
N1 C1 C2 C3 0.0(16) . . . . no
C1 C2 C3 C4 1.1(17) . . . . no
C2 C3 C4 C5 -1.7(18) . . . . no
C3 C4 C5 Br1 -123.0(13) . . . 1_565 no
C3 C4 C5 N1 1.1(16) . . . . no
N2 C6 C7 C8 0.1(15) . . . . no
C6 C7 C8 C9 -0.1(15) . . . . no
C7 C8 C9 C10 0.0(15) . . . . no
C8 C9 C10 N2 0.0(15) . . . . no
C8 C9 C10 Br2 -179.6(8) . . . . no
